data_7106886
loop_
_publ_author_name
'Tim Kosterke'
'Tania Pape'
'F. Ekkehardt Hahn'

_publ_section_title
;
 Synthesis of complexes bearing NH,NMe-substituted NHCs by oxidative
 addition of 2-halogenato-N-methylbenzimidazoles to Ni0+
;
_journal_name_full Chem.Commun.
_journal_page_first 10773
_journal_paper_doi 10.1039/c1cc14243g
_journal_volume 47
_journal_year 2011
_chemical_formula_sum 'C20 H38 Cl F6 N2 Ni P3'
_chemical_formula_weight 607.59
_chemical_name_systematic
;
?
;
_space_group_IT_number 14
_symmetry_cell_setting monoclinic
_symmetry_space_group_name_Hall '-P 2yn'
_symmetry_space_group_name_H-M 'P 1 21/n 1'
_atom_sites_solution_hydrogens geom
_atom_sites_solution_primary direct
_atom_sites_solution_secondary difmap
_audit_creation_method SHELXL-97
_cell_angle_alpha 90.00
_cell_angle_beta 104.3890(10)
_cell_angle_gamma 90.00
_cell_formula_units_Z 4
_cell_length_a 11.6060(4)
_cell_length_b 16.3414(6)
_cell_length_c 15.5441(5)
_cell_measurement_reflns_used 900
_cell_measurement_temperature 153(2)
_cell_measurement_theta_max 22.5
_cell_measurement_theta_min 1
_cell_volume 2855.59(17)
_computing_cell_refinement 'APEX2(Bruker AXS, 2007)'
_computing_data_collection 'APEX2(Bruker AXS, 2007)'
_computing_data_reduction 'SAINT,SADABS (Bruker AXS, 2007 )'
_computing_molecular_graphics
;
ORTEP3,L.J. Farrugia, J. Appl. Cryst. (1997) 30, 565
;
_computing_structure_refinement
;
SHELXL-97, G. M. Sheldrick, Acta Cryst. (2008) A64, 112-122
;
_computing_structure_solution
;
SHELXS-97 , G. M. Sheldrick, Acta Cryst. (2008) A64, 112-122
;
_diffrn_ambient_temperature 153(2)
_diffrn_detector_area_resol_mean 80
_diffrn_measured_fraction_theta_full 0.997
_diffrn_measured_fraction_theta_max 0.997
_diffrn_measurement_device_type 'CCD area detector'
_diffrn_measurement_method 'Omega and Phi scans'
_diffrn_radiation_monochromator graphite
_diffrn_radiation_source 'rotating anode'
_diffrn_radiation_type MoK\a
_diffrn_radiation_wavelength 0.71073
_diffrn_reflns_av_R_equivalents 0.0227
_diffrn_reflns_av_sigmaI/netI 0.0209
_diffrn_reflns_limit_h_max 16
_diffrn_reflns_limit_h_min -16
_diffrn_reflns_limit_k_max 23
_diffrn_reflns_limit_k_min -22
_diffrn_reflns_limit_l_max 22
_diffrn_reflns_limit_l_min -22
_diffrn_reflns_number 34098
_diffrn_reflns_theta_full 30.50
_diffrn_reflns_theta_max 30.50
_diffrn_reflns_theta_min 1.84
_exptl_absorpt_coefficient_mu 0.992
_exptl_absorpt_correction_T_max 0.9614
_exptl_absorpt_correction_T_min 0.9073
_exptl_absorpt_correction_type multi-scan
_exptl_absorpt_process_details
;
Corrections were done with the SADABS program, utilizing the none merged
raw data obtained from the integration process. Integration and final cell
refinement were done with SAINT.

SADABS reports ratio of Tmin/Tmax = 0.841106

;
_exptl_crystal_colour yellow-orange
_exptl_crystal_density_diffrn 1.413
_exptl_crystal_density_method 'not measured'
_exptl_crystal_description 'transparent plate'
_exptl_crystal_F_000 1264
_exptl_crystal_size_max 0.10
_exptl_crystal_size_mid 0.08
_exptl_crystal_size_min 0.04
_refine_diff_density_max 1.924
_refine_diff_density_min -0.820
_refine_diff_density_rms 0.083
_refine_ls_extinction_method none
_refine_ls_goodness_of_fit_ref 1.032
_refine_ls_hydrogen_treatment noref
_refine_ls_matrix_type full
_refine_ls_number_parameters 305
_refine_ls_number_reflns 8704
_refine_ls_number_restraints 0
_refine_ls_restrained_S_all 1.032
_refine_ls_R_factor_all 0.0539
_refine_ls_R_factor_gt 0.0433
_refine_ls_shift/su_max 0.001
_refine_ls_shift/su_mean 0.000
_refine_ls_structure_factor_coef Fsqd
_refine_ls_weighting_details 'calc w=1/[\s^2^(Fo^2^)+(0.0649P)^2^+3.3389P] where P=(Fo^2^+2Fc^2^)/3'
_refine_ls_weighting_scheme calc
_refine_ls_wR_factor_gt 0.1190
_refine_ls_wR_factor_ref 0.1274
_reflns_number_gt 7215
_reflns_number_total 8704
_reflns_threshold_expression >2sigma(I)
_cod_data_source_file c1cc14243g.txt
_cod_data_source_block sad3
_cod_original_sg_symbol_H-M P2(1)/n
_cod_database_code 7106886

loop_
_symmetry_equiv_pos_as_xyz
'x, y, z'
'-x+1/2, y+1/2, -z+1/2'
'-x, -y, -z'
'x-1/2, -y-1/2, z-1/2'

loop_
_atom_site_label
_atom_site_type_symbol
_atom_site_fract_x
_atom_site_fract_y
_atom_site_fract_z
_atom_site_U_iso_or_equiv
_atom_site_adp_type
_atom_site_occupancy
_atom_site_symmetry_multiplicity
_atom_site_calc_flag
_atom_site_refinement_flags
Ni1 Ni 0.76098(2) 0.648067(15) 0.340566(17) 0.01957(7) Uani 1 1 d .
Cl1 Cl 0.80699(6) 0.53890(3) 0.27677(5) 0.03741(14) Uani 1 1 d .
P1 P 0.94825(5) 0.68975(3) 0.35685(4) 0.02462(12) Uani 1 1 d .
P2 P 0.57566(5) 0.60324(3) 0.32458(4) 0.02407(11) Uani 1 1 d .
N1 N 0.69106(16) 0.81370(10) 0.36392(11) 0.0219(3) Uani 1 1 d .
N2 N 0.73472(16) 0.74617(11) 0.48745(11) 0.0229(3) Uani 1 1 d .
H2 H 0.7562 0.7061 0.5260 0.027 Uiso 1 1 calc R
C1 C 0.72664(17) 0.73956(12) 0.39928(13) 0.0201(3) Uani 1 1 d .
C2 C 0.67800(19) 0.86841(13) 0.42994(14) 0.0239(4) Uani 1 1 d .
C3 C 0.70464(18) 0.82453(13) 0.50900(14) 0.0243(4) Uani 1 1 d .
C4 C 0.6990(2) 0.86008(16) 0.58916(16) 0.0332(5) Uani 1 1 d .
H4 H 0.7152 0.8296 0.6429 0.040 Uiso 1 1 calc R
C5 C 0.6683(2) 0.94236(17) 0.58660(18) 0.0397(6) Uani 1 1 d .
H5 H 0.6633 0.9690 0.6399 0.048 Uiso 1 1 calc R
C6 C 0.6445(2) 0.98674(16) 0.5073(2) 0.0398(6) Uani 1 1 d .
H6 H 0.6261 1.0433 0.5084 0.048 Uiso 1 1 calc R
C7 C 0.6468(2) 0.95086(14) 0.42685(18) 0.0335(5) Uani 1 1 d .
H7 H 0.6282 0.9808 0.3728 0.040 Uiso 1 1 calc R
C8 C 0.6676(2) 0.83302(14) 0.26935(14) 0.0297(4) Uani 1 1 d .
H8A H 0.6760 0.7833 0.2361 0.045 Uiso 1 1 calc R
H8B H 0.7246 0.8743 0.2600 0.045 Uiso 1 1 calc R
H8C H 0.5865 0.8544 0.2485 0.045 Uiso 1 1 calc R
C9 C 0.9835(2) 0.79450(16) 0.39811(19) 0.0380(5) Uani 1 1 d .
H9A H 0.9372 0.8328 0.3533 0.046 Uiso 1 1 calc R
H9B H 0.9551 0.8011 0.4527 0.046 Uiso 1 1 calc R
C10 C 1.1134(3) 0.8206(2) 0.4191(3) 0.0575(9) Uani 1 1 d .
H10A H 1.1605 0.7852 0.4657 0.086 Uiso 1 1 calc R
H10B H 1.1205 0.8775 0.4396 0.086 Uiso 1 1 calc R
H10C H 1.1430 0.8158 0.3655 0.086 Uiso 1 1 calc R
C11 C 1.0501(2) 0.62377(18) 0.43508(17) 0.0359(5) Uani 1 1 d .
H11A H 1.0463 0.5678 0.4102 0.043 Uiso 1 1 calc R
H11B H 1.1324 0.6442 0.4427 0.043 Uiso 1 1 calc R
C12 C 1.0214(3) 0.6202(2) 0.52583(19) 0.0500(7) Uani 1 1 d .
H12A H 1.0298 0.6749 0.5524 0.075 Uiso 1 1 calc R
H12B H 1.0765 0.5825 0.5646 0.075 Uiso 1 1 calc R
H12C H 0.9396 0.6009 0.5186 0.075 Uiso 1 1 calc R
C13 C 1.0011(2) 0.68291(18) 0.25555(17) 0.0363(5) Uani 1 1 d .
H13A H 1.0807 0.7086 0.2667 0.044 Uiso 1 1 calc R
H13B H 1.0101 0.6245 0.2418 0.044 Uiso 1 1 calc R
C14 C 0.9202(3) 0.7233(3) 0.1755(2) 0.0633(10) Uani 1 1 d .
H14A H 0.8418 0.6972 0.1626 0.095 Uiso 1 1 calc R
H14B H 0.9544 0.7174 0.1241 0.095 Uiso 1 1 calc R
H14C H 0.9121 0.7815 0.1878 0.095 Uiso 1 1 calc R
C15 C 0.4663(3) 0.6805(2) 0.3397(3) 0.0522(8) Uani 1 1 d .
H15A H 0.5004 0.7096 0.3961 0.063 Uiso 1 1 calc R
H15B H 0.4578 0.7212 0.2913 0.063 Uiso 1 1 calc R
C16 C 0.3458(3) 0.6528(3) 0.3414(3) 0.0613(9) Uani 1 1 d .
H16A H 0.3071 0.6280 0.2841 0.092 Uiso 1 1 calc R
H16B H 0.2988 0.6997 0.3524 0.092 Uiso 1 1 calc R
H16C H 0.3515 0.6123 0.3888 0.092 Uiso 1 1 calc R
C17 C 0.5122(2) 0.5590(2) 0.21605(17) 0.0415(6) Uani 1 1 d .
H17A H 0.5546 0.5074 0.2108 0.050 Uiso 1 1 calc R
H17B H 0.4279 0.5452 0.2116 0.050 Uiso 1 1 calc R
C18 C 0.5184(3) 0.6144(3) 0.1389(2) 0.0598(10) Uani 1 1 d .
H18A H 0.4753 0.6653 0.1426 0.090 Uiso 1 1 calc R
H18B H 0.4823 0.5866 0.0828 0.090 Uiso 1 1 calc R
H18C H 0.6018 0.6270 0.1414 0.090 Uiso 1 1 calc R
C19 C 0.5611(2) 0.52533(16) 0.40519(17) 0.0347(5) Uani 1 1 d .
H19A H 0.5727 0.5519 0.4639 0.042 Uiso 1 1 calc R
H19B H 0.4787 0.5040 0.3884 0.042 Uiso 1 1 calc R
C20 C 0.6451(4) 0.4539(2) 0.4148(3) 0.0745(13) Uani 1 1 d .
H20A H 0.6304 0.4240 0.3585 0.112 Uiso 1 1 calc R
H20B H 0.6324 0.4174 0.4616 0.112 Uiso 1 1 calc R
H20C H 0.7273 0.4739 0.4307 0.112 Uiso 1 1 calc R
P3 P 0.21490(6) 0.38833(4) 0.30219(4) 0.03041(13) Uani 1 1 d .
F1 F 0.13535(17) 0.31876(12) 0.33239(12) 0.0526(5) Uani 1 1 d .
F2 F 0.1555(2) 0.37111(15) 0.20153(13) 0.0744(7) Uani 1 1 d .
F3 F 0.2678(3) 0.40553(16) 0.40488(13) 0.0958(11) Uani 1 1 d .
F4 F 0.2947(2) 0.45580(18) 0.27474(16) 0.0961(11) Uani 1 1 d .
F5 F 0.1102(3) 0.45139(16) 0.2991(2) 0.0900(9) Uani 1 1 d .
F6 F 0.3109(3) 0.3212(2) 0.3030(3) 0.1247(15) Uani 1 1 d .

loop_
_atom_site_aniso_label
_atom_site_aniso_U_11
_atom_site_aniso_U_22
_atom_site_aniso_U_33
_atom_site_aniso_U_23
_atom_site_aniso_U_13
_atom_site_aniso_U_12
Ni1 0.02112(13) 0.01655(12) 0.02280(13) -0.00060(9) 0.00874(9) 0.00146(8)
Cl1 0.0398(3) 0.0256(3) 0.0522(4) -0.0135(2) 0.0214(3) 0.0010(2)
P1 0.0224(2) 0.0275(3) 0.0264(2) -0.0019(2) 0.0107(2) -0.00065(19)
P2 0.0221(2) 0.0252(2) 0.0255(2) 0.00310(19) 0.00719(19) -0.00088(18)
N1 0.0287(8) 0.0176(7) 0.0214(7) 0.0014(6) 0.0100(6) 0.0028(6)
N2 0.0266(8) 0.0233(8) 0.0197(7) 0.0021(6) 0.0074(6) 0.0046(6)
C1 0.0208(8) 0.0199(8) 0.0210(8) 0.0015(7) 0.0079(7) 0.0015(6)
C2 0.0256(9) 0.0205(9) 0.0270(9) -0.0027(7) 0.0095(8) 0.0016(7)
C3 0.0241(9) 0.0259(9) 0.0232(9) -0.0029(7) 0.0065(7) 0.0021(7)
C4 0.0348(12) 0.0401(13) 0.0250(10) -0.0084(9) 0.0077(9) 0.0039(9)
C5 0.0397(13) 0.0422(13) 0.0377(12) -0.0196(11) 0.0105(10) 0.0029(11)
C6 0.0428(14) 0.0266(11) 0.0530(15) -0.0126(11) 0.0174(12) 0.0033(10)
C7 0.0405(13) 0.0213(10) 0.0411(12) -0.0012(9) 0.0144(10) 0.0047(9)
C8 0.0449(13) 0.0235(9) 0.0228(9) 0.0064(8) 0.0123(9) 0.0058(9)
C9 0.0344(12) 0.0345(12) 0.0491(14) -0.0099(11) 0.0180(11) -0.0101(10)
C10 0.0397(15) 0.063(2) 0.077(2) -0.0274(18) 0.0270(15) -0.0243(14)
C11 0.0262(11) 0.0475(14) 0.0351(12) 0.0031(10) 0.0094(9) 0.0098(10)
C12 0.0484(16) 0.070(2) 0.0335(13) 0.0109(13) 0.0136(12) 0.0214(15)
C13 0.0317(12) 0.0488(14) 0.0338(12) -0.0023(10) 0.0182(10) -0.0031(10)
C14 0.064(2) 0.097(3) 0.0371(15) 0.0196(17) 0.0264(15) 0.016(2)
C15 0.0394(15) 0.0445(16) 0.081(2) 0.0112(15) 0.0302(15) 0.0105(12)
C16 0.0402(16) 0.075(2) 0.071(2) 0.0029(19) 0.0179(16) 0.0025(15)
C17 0.0364(13) 0.0569(16) 0.0294(11) 0.0007(11) 0.0050(10) -0.0128(12)
C18 0.0508(18) 0.095(3) 0.0311(13) 0.0180(16) 0.0046(12) -0.0164(18)
C19 0.0350(12) 0.0361(12) 0.0334(11) 0.0076(9) 0.0093(9) -0.0046(9)
C20 0.098(3) 0.053(2) 0.090(3) 0.044(2) 0.056(3) 0.033(2)
P3 0.0329(3) 0.0308(3) 0.0269(3) 0.0068(2) 0.0063(2) -0.0050(2)
F1 0.0541(10) 0.0547(10) 0.0487(10) 0.0165(8) 0.0122(8) -0.0166(8)
F2 0.1086(19) 0.0752(14) 0.0316(9) 0.0060(9) 0.0029(10) -0.0311(14)
F3 0.144(2) 0.0837(16) 0.0359(10) 0.0128(10) -0.0222(12) -0.0648(17)
F4 0.0762(15) 0.115(2) 0.0781(15) 0.0569(15) -0.0174(12) -0.0625(15)
F5 0.112(2) 0.0654(15) 0.104(2) 0.0188(14) 0.0471(17) 0.0461(14)
F6 0.107(2) 0.125(2) 0.176(3) 0.086(2) 0.100(2) 0.081(2)

loop_
_atom_type_symbol
_atom_type_description
_atom_type_scat_dispersion_real
_atom_type_scat_dispersion_imag
_atom_type_scat_source
C C 0.0033 0.0016 'International Tables Vol C Tables 4.2.6.8 and 6.1.1.4'
H H 0.0000 0.0000 'International Tables Vol C Tables 4.2.6.8 and 6.1.1.4'
N N 0.0061 0.0033 'International Tables Vol C Tables 4.2.6.8 and 6.1.1.4'
F F 0.0171 0.0103 'International Tables Vol C Tables 4.2.6.8 and 6.1.1.4'
P P 0.1023 0.0942 'International Tables Vol C Tables 4.2.6.8 and 6.1.1.4'
Cl Cl 0.1484 0.1585 'International Tables Vol C Tables 4.2.6.8 and 6.1.1.4'
Ni Ni 0.3393 1.1124 'International Tables Vol C Tables 4.2.6.8 and 6.1.1.4'

loop_
_geom_angle_atom_site_label_1
_geom_angle_atom_site_label_2
_geom_angle_atom_site_label_3
_geom_angle
C1 Ni1 Cl1 177.50(6)
C1 Ni1 P2 90.03(6)
Cl1 Ni1 P2 91.09(2)
C1 Ni1 P1 91.18(6)
Cl1 Ni1 P1 87.67(2)
P2 Ni1 P1 178.57(2)
C11 P1 C13 103.74(12)
C11 P1 C9 105.47(14)
C13 P1 C9 105.32(13)
C11 P1 Ni1 110.30(9)
C13 P1 Ni1 114.15(9)
C9 P1 Ni1 116.74(8)
C17 P2 C19 105.97(13)
C17 P2 C15 104.93(17)
C19 P2 C15 101.90(14)
C17 P2 Ni1 113.10(9)
C19 P2 Ni1 113.88(9)
C15 P2 Ni1 115.86(11)
C1 N1 C2 110.66(17)
C1 N1 C8 124.35(17)
C2 N1 C8 124.98(17)
C1 N2 C3 111.03(17)
N1 C1 N2 106.09(16)
N1 C1 Ni1 127.33(14)
N2 C1 Ni1 126.56(14)
C3 C2 C7 121.9(2)
C3 C2 N1 106.16(17)
C7 C2 N1 131.9(2)
C2 C3 N2 106.04(17)
C2 C3 C4 121.8(2)
N2 C3 C4 132.2(2)
C5 C4 C3 116.6(2)
C4 C5 C6 121.4(2)
C7 C6 C5 122.1(2)
C6 C7 C2 116.2(2)
C10 C9 P1 117.3(2)
C12 C11 P1 112.59(18)
C14 C13 P1 114.2(2)
C16 C15 P2 118.4(3)
C18 C17 P2 114.1(2)
C20 C19 P2 116.2(2)
F6 P3 F4 91.55(18)
F6 P3 F2 91.0(2)
F4 P3 F2 89.87(13)
F6 P3 F5 175.8(2)
F4 P3 F5 92.02(17)
F2 P3 F5 86.73(16)
F6 P3 F3 91.1(2)
F4 P3 F3 92.41(13)
F2 P3 F3 176.85(16)
F5 P3 F3 91.01(18)
F6 P3 F1 87.80(15)
F4 P3 F1 178.69(11)
F2 P3 F1 91.29(11)
F5 P3 F1 88.67(14)
F3 P3 F1 86.46(11)

loop_
_geom_bond_atom_site_label_1
_geom_bond_atom_site_label_2
_geom_bond_distance
Ni1 C1 1.8460(19)
Ni1 Cl1 2.1712(6)
Ni1 P2 2.2268(6)
Ni1 P1 2.2313(6)
P1 C11 1.823(3)
P1 C13 1.830(2)
P1 C9 1.838(3)
P2 C17 1.815(3)
P2 C19 1.823(2)
P2 C15 1.847(3)
N1 C1 1.352(2)
N1 C2 1.397(3)
N1 C8 1.462(3)
N2 C1 1.355(2)
N2 C3 1.390(3)
C2 C3 1.390(3)
C2 C7 1.393(3)
C3 C4 1.391(3)
C4 C5 1.389(4)
C5 C6 1.398(4)
C6 C7 1.387(4)
C9 C10 1.522(4)
C11 C12 1.529(4)
C13 C14 1.512(4)
C15 C16 1.476(5)
C17 C18 1.518(4)
C19 C20 1.504(4)
P3 F6 1.562(2)
P3 F4 1.5661(19)
P3 F2 1.570(2)
P3 F5 1.585(2)
P3 F3 1.587(2)
P3 F1 1.6064(17)
